data_7052637
loop_
_publ_author_name
'Olgu\'in, Juan'
'Brooker, Sally'

_publ_section_title
;
 Synthesis of 3- and 5-formyl-4-phenyl-1H-pyrazoles: promising head
 units for the generation of asymmetric imine ligands and mixed metal
 polynuclear complexes
;
_journal_issue 6
_journal_name_full 'New Journal of Chemistry'
_journal_page_first 1242
_journal_paper_doi 10.1039/c0nj00774a
_journal_volume 35
_journal_year 2011
_chemical_absolute_configuration unk
_chemical_formula_sum 'C18 H20 N2 O5'
_chemical_formula_weight 344.36
_chemical_name_systematic
;
?
;
_space_group_IT_number 19
_symmetry_cell_setting orthorhombic
_symmetry_space_group_name_Hall 'P 2ac 2ab'
_symmetry_space_group_name_H-M 'P 21 21 21'
_atom_sites_solution_hydrogens geom
_atom_sites_solution_primary direct
_atom_sites_solution_secondary difmap
_audit_creation_method SHELXL-97
_cell_angle_alpha 90.00
_cell_angle_beta 90.00
_cell_angle_gamma 90.00
_cell_formula_units_Z 4
_cell_length_a 8.4741(5)
_cell_length_b 9.4806(5)
_cell_length_c 21.3093(14)
_cell_measurement_reflns_used 1947
_cell_measurement_temperature 89(2)
_cell_measurement_theta_max 24.4265
_cell_measurement_theta_min 2.5865
_cell_volume 1711.98(18)
_computing_structure_refinement 'SHELXL-97 (Sheldrick, 1997)'
_computing_structure_solution 'SHELXS-97 (Sheldrick, 1990)'
_diffrn_ambient_temperature 89(2)
_diffrn_measured_fraction_theta_full 0.996
_diffrn_measured_fraction_theta_max 0.996
_diffrn_measurement_device_type 'Bruker Kappa Apex II area detector'
_diffrn_radiation_monochromator graphite
_diffrn_radiation_source 'fine-focus sealed tube'
_diffrn_radiation_type MoK\a
_diffrn_radiation_wavelength 0.71073
_diffrn_reflns_av_R_equivalents 0.0672
_diffrn_reflns_av_sigmaI/netI 0.1020
_diffrn_reflns_limit_h_max 11
_diffrn_reflns_limit_h_min -11
_diffrn_reflns_limit_k_max 13
_diffrn_reflns_limit_k_min -10
_diffrn_reflns_limit_l_max 29
_diffrn_reflns_limit_l_min -30
_diffrn_reflns_number 12150
_diffrn_reflns_theta_full 30.15
_diffrn_reflns_theta_max 30.15
_diffrn_reflns_theta_min 1.91
_exptl_absorpt_coefficient_mu 0.098
_exptl_absorpt_correction_T_max 0.7460
_exptl_absorpt_correction_T_min 0.6207
_exptl_absorpt_correction_type multi-scan
_exptl_absorpt_process_details 'SCALE (Bruker AXS Inc)'
_exptl_crystal_colour colourless
_exptl_crystal_density_diffrn 1.336
_exptl_crystal_density_method 'not measured'
_exptl_crystal_description block
_exptl_crystal_F_000 728
_exptl_crystal_size_max 0.43
_exptl_crystal_size_mid 0.37
_exptl_crystal_size_min 0.35
_refine_diff_density_max 0.479
_refine_diff_density_min -0.295
_refine_diff_density_rms 0.059
_refine_ls_abs_structure_details 'Flack H D (1983), Acta Cryst. A39, 876-881'
_refine_ls_abs_structure_Flack 0.2(13)
_refine_ls_extinction_method none
_refine_ls_goodness_of_fit_ref 1.039
_refine_ls_hydrogen_treatment constr
_refine_ls_matrix_type full
_refine_ls_number_parameters 228
_refine_ls_number_reflns 5024
_refine_ls_number_restraints 0
_refine_ls_restrained_S_all 1.039
_refine_ls_R_factor_all 0.0937
_refine_ls_R_factor_gt 0.0624
_refine_ls_shift/su_max 0.000
_refine_ls_shift/su_mean 0.000
_refine_ls_structure_factor_coef Fsqd
_refine_ls_weighting_details 'calc w=1/[\s^2^(Fo^2^)+(0.0475P)^2^+0.0000P] where P=(Fo^2^+2Fc^2^)/3'
_refine_ls_weighting_scheme calc
_refine_ls_wR_factor_gt 0.1275
_refine_ls_wR_factor_ref 0.1438
_reflns_number_gt 3506
_reflns_number_total 5024
_reflns_threshold_expression >2sigma(I)
_cod_data_source_file c0nj00774a.txt
_cod_data_source_block jophpzes
_cod_original_sg_symbol_H-M P(2)1(2)1(2)1
_cod_database_code 7052637

loop_
_symmetry_equiv_pos_as_xyz
'x, y, z'
'x+1/2, -y+1/2, -z'
'-x, y+1/2, -z+1/2'
'-x+1/2, -y, z+1/2'

loop_
_atom_site_label
_atom_site_type_symbol
_atom_site_fract_x
_atom_site_fract_y
_atom_site_fract_z
_atom_site_U_iso_or_equiv
_atom_site_adp_type
_atom_site_occupancy
_atom_site_symmetry_multiplicity
_atom_site_calc_flag
_atom_site_refinement_flags
_atom_site_disorder_assembly
_atom_site_disorder_group
O1 O 0.21025(19) 0.7180(2) 0.55280(9) 0.0341(5) Uani 1 1 d . . .
O2 O 0.37578(18) 0.57276(19) 0.60360(8) 0.0271(4) Uani 1 1 d . . .
O3 O -0.3311(2) 0.5476(2) 0.71641(10) 0.0376(5) Uani 1 1 d . . .
O4 O -0.2871(2) 0.3142(2) 0.71583(10) 0.0381(5) Uani 1 1 d . . .
O5 O 0.24076(19) 0.31253(18) 0.53751(7) 0.0252(4) Uani 1 1 d . . .
N1 N 0.1123(2) 0.3922(2) 0.62472(9) 0.0205(4) Uani 1 1 d . . .
N2 N -0.0168(2) 0.3441(2) 0.65384(9) 0.0219(4) Uani 1 1 d . . .
C3 C -0.1035(3) 0.4596(3) 0.66536(10) 0.0197(5) Uani 1 1 d . . .
C4 C -0.0336(2) 0.5822(2) 0.64091(11) 0.0188(5) Uani 1 1 d . . .
C5 C 0.1069(3) 0.5345(3) 0.61549(10) 0.0194(5) Uani 1 1 d . . .
C6 C -0.0900(2) 0.7313(2) 0.64300(11) 0.0198(5) Uani 1 1 d . . .
C7 C -0.1418(3) 0.7945(3) 0.58812(11) 0.0224(5) Uani 1 1 d . . .
H7 H -0.1391 0.7442 0.5496 0.027 Uiso 1 1 calc R . .
C8 C -0.1978(3) 0.9320(3) 0.59001(12) 0.0270(5) Uani 1 1 d . . .
H8 H -0.2346 0.9757 0.5526 0.032 Uiso 1 1 calc R . .
C9 C -0.2002(3) 1.0058(3) 0.64592(13) 0.0275(5) Uani 1 1 d . . .
H9 H -0.2377 1.1002 0.6469 0.033 Uiso 1 1 calc R . .
C10 C -0.1482(3) 0.9421(3) 0.70024(12) 0.0295(6) Uani 1 1 d . . .
H10 H -0.1501 0.9925 0.7387 0.035 Uiso 1 1 calc R . .
C11 C -0.0930(3) 0.8045(3) 0.69882(12) 0.0256(5) Uani 1 1 d . . .
H11 H -0.0572 0.7607 0.7363 0.031 Uiso 1 1 calc R . .
C12 C 0.2339(3) 0.6175(3) 0.58611(11) 0.0232(5) Uani 1 1 d . . .
C13 C 0.5095(3) 0.6467(3) 0.57650(14) 0.0352(7) Uani 1 1 d . . .
H13A H 0.5135 0.6286 0.5313 0.053 Uiso 1 1 calc R . .
H13B H 0.6072 0.6132 0.5961 0.053 Uiso 1 1 calc R . .
H13C H 0.4981 0.7482 0.5839 0.053 Uiso 1 1 calc R . .
C14 C -0.2522(3) 0.4477(3) 0.70131(11) 0.0231(5) Uani 1 1 d . . .
C15 C -0.4287(3) 0.2965(4) 0.75284(16) 0.0435(8) Uani 1 1 d . . .
H15A H -0.5175 0.3420 0.7315 0.065 Uiso 1 1 calc R . .
H15B H -0.4136 0.3397 0.7942 0.065 Uiso 1 1 calc R . .
H15C H -0.4509 0.1957 0.7580 0.065 Uiso 1 1 calc R . .
C16 C 0.2365(3) 0.2953(3) 0.60371(11) 0.0246(5) Uani 1 1 d . . .
H16 H 0.3397 0.3267 0.6217 0.030 Uiso 1 1 calc R . .
C17 C 0.2074(3) 0.1457(3) 0.62241(13) 0.0323(6) Uani 1 1 d . . .
H17A H 0.1046 0.1134 0.6056 0.039 Uiso 1 1 calc R . .
H17B H 0.2048 0.1376 0.6687 0.039 Uiso 1 1 calc R . .
C18 C 0.3410(3) 0.0555(3) 0.59572(14) 0.0356(6) Uani 1 1 d . . .
H18A H 0.4414 0.0797 0.6169 0.043 Uiso 1 1 calc R . .
H18B H 0.3187 -0.0455 0.6036 0.043 Uiso 1 1 calc R . .
C19 C 0.3564(4) 0.0812(3) 0.52520(14) 0.0400(7) Uani 1 1 d . . .
H19A H 0.4503 0.0308 0.5091 0.048 Uiso 1 1 calc R . .
H19B H 0.2623 0.0431 0.5035 0.048 Uiso 1 1 calc R . .
C20 C 0.3715(3) 0.2341(3) 0.51122(14) 0.0395(7) Uani 1 1 d . . .
H20A H 0.4718 0.2700 0.5289 0.047 Uiso 1 1 calc R . .
H20B H 0.3745 0.2483 0.4652 0.047 Uiso 1 1 calc R . .

loop_
_atom_site_aniso_label
_atom_site_aniso_U_11
_atom_site_aniso_U_22
_atom_site_aniso_U_33
_atom_site_aniso_U_23
_atom_site_aniso_U_13
_atom_site_aniso_U_12
O1 0.0257(8) 0.0383(11) 0.0383(11) 0.0142(9) 0.0102(8) 0.0061(8)
O2 0.0195(8) 0.0305(11) 0.0315(10) 0.0059(8) -0.0027(7) -0.0030(7)
O3 0.0304(9) 0.0268(10) 0.0554(13) 0.0055(9) 0.0186(9) 0.0063(8)
O4 0.0397(10) 0.0256(11) 0.0491(12) -0.0031(9) 0.0229(9) -0.0087(9)
O5 0.0258(8) 0.0300(10) 0.0199(8) 0.0000(7) 0.0054(7) 0.0067(8)
N1 0.0222(9) 0.0208(11) 0.0185(9) 0.0005(8) 0.0017(8) 0.0004(8)
N2 0.0242(9) 0.0216(11) 0.0199(10) 0.0013(8) 0.0036(8) 0.0007(8)
C3 0.0198(10) 0.0215(12) 0.0178(10) -0.0003(9) -0.0003(8) -0.0014(9)
C4 0.0212(10) 0.0183(12) 0.0168(10) -0.0010(9) -0.0024(9) 0.0008(9)
C5 0.0215(10) 0.0206(12) 0.0162(10) 0.0009(9) -0.0002(9) 0.0003(9)
C6 0.0151(9) 0.0236(13) 0.0208(11) 0.0030(9) 0.0026(9) -0.0013(9)
C7 0.0217(10) 0.0233(13) 0.0221(11) 0.0010(9) -0.0003(9) -0.0004(10)
C8 0.0254(11) 0.0234(14) 0.0322(14) 0.0044(10) -0.0029(10) 0.0004(10)
C9 0.0252(11) 0.0169(13) 0.0402(15) -0.0041(11) 0.0009(11) -0.0003(10)
C10 0.0309(12) 0.0268(14) 0.0309(13) -0.0086(11) 0.0008(11) 0.0009(11)
C11 0.0263(11) 0.0252(14) 0.0253(12) -0.0033(10) -0.0029(10) 0.0017(10)
C12 0.0202(10) 0.0287(14) 0.0208(11) -0.0019(10) 0.0042(9) 0.0022(10)
C13 0.0217(11) 0.0421(18) 0.0417(16) 0.0076(13) 0.0040(11) -0.0041(12)
C14 0.0208(10) 0.0251(13) 0.0235(11) 0.0007(10) 0.0014(9) -0.0020(10)
C15 0.0383(14) 0.0422(19) 0.0502(19) -0.0026(15) 0.0194(14) -0.0159(14)
C16 0.0262(11) 0.0268(14) 0.0207(11) -0.0012(9) 0.0034(10) 0.0061(10)
C17 0.0336(13) 0.0292(15) 0.0340(15) 0.0036(11) 0.0053(11) 0.0029(11)
C18 0.0359(13) 0.0277(15) 0.0432(16) 0.0034(13) 0.0082(12) 0.0105(12)
C19 0.0390(14) 0.0403(18) 0.0407(17) -0.0091(13) 0.0069(13) 0.0080(14)
C20 0.0415(15) 0.0430(18) 0.0338(16) 0.0005(13) 0.0167(13) 0.0136(14)

loop_
_atom_type_symbol
_atom_type_description
_atom_type_scat_dispersion_real
_atom_type_scat_dispersion_imag
_atom_type_scat_source
C C 0.0033 0.0016 'International Tables Vol C Tables 4.2.6.8 and 6.1.1.4'
H H 0.0000 0.0000 'International Tables Vol C Tables 4.2.6.8 and 6.1.1.4'
N N 0.0061 0.0033 'International Tables Vol C Tables 4.2.6.8 and 6.1.1.4'
O O 0.0106 0.0060 'International Tables Vol C Tables 4.2.6.8 and 6.1.1.4'

loop_
_geom_angle_atom_site_label_1
_geom_angle_atom_site_label_2
_geom_angle_atom_site_label_3
_geom_angle
_geom_angle_site_symmetry_1
_geom_angle_site_symmetry_3
_geom_angle_publ_flag
C12 O2 C13 116.12(19) . . ?
C14 O4 C15 114.8(2) . . ?
C16 O5 C20 110.2(2) . . ?
N2 N1 C5 112.14(18) . . ?
N2 N1 C16 121.01(19) . . ?
C5 N1 C16 126.78(19) . . ?
N1 N2 C3 104.74(18) . . ?
N2 C3 C4 112.11(19) . . ?
N2 C3 C14 119.9(2) . . ?
C4 C3 C14 127.9(2) . . ?
C5 C4 C3 103.8(2) . . ?
C5 C4 C6 126.6(2) . . ?
C3 C4 C6 129.58(19) . . ?
N1 C5 C4 107.2(2) . . ?
N1 C5 C12 124.4(2) . . ?
C4 C5 C12 128.4(2) . . ?
C11 C6 C7 120.4(2) . . ?
C11 C6 C4 120.6(2) . . ?
C7 C6 C4 119.1(2) . . ?
C6 C7 C8 119.3(2) . . ?
C6 C7 H7 120.3 . . ?
C8 C7 H7 120.3 . . ?
C9 C8 C7 120.4(2) . . ?
C9 C8 H8 119.8 . . ?
C7 C8 H8 119.8 . . ?
C10 C9 C8 119.8(2) . . ?
C10 C9 H9 120.1 . . ?
C8 C9 H9 120.1 . . ?
C9 C10 C11 120.2(2) . . ?
C9 C10 H10 119.9 . . ?
C11 C10 H10 119.9 . . ?
C6 C11 C10 119.9(2) . . ?
C6 C11 H11 120.0 . . ?
C10 C11 H11 120.0 . . ?
O1 C12 O2 124.7(2) . . ?
O1 C12 C5 123.4(2) . . ?
O2 C12 C5 111.8(2) . . ?
O2 C13 H13A 109.5 . . ?
O2 C13 H13B 109.5 . . ?
H13A C13 H13B 109.5 . . ?
O2 C13 H13C 109.5 . . ?
H13A C13 H13C 109.5 . . ?
H13B C13 H13C 109.5 . . ?
O3 C14 O4 124.1(2) . . ?
O3 C14 C3 123.5(2) . . ?
O4 C14 C3 112.4(2) . . ?
O4 C15 H15A 109.5 . . ?
O4 C15 H15B 109.5 . . ?
H15A C15 H15B 109.5 . . ?
O4 C15 H15C 109.5 . . ?
H15A C15 H15C 109.5 . . ?
H15B C15 H15C 109.5 . . ?
O5 C16 N1 104.45(18) . . ?
O5 C16 C17 112.2(2) . . ?
N1 C16 C17 113.21(19) . . ?
O5 C16 H16 108.9 . . ?
N1 C16 H16 108.9 . . ?
C17 C16 H16 108.9 . . ?
C16 C17 C18 108.1(2) . . ?
C16 C17 H17A 110.1 . . ?
C18 C17 H17A 110.1 . . ?
C16 C17 H17B 110.1 . . ?
C18 C17 H17B 110.1 . . ?
H17A C17 H17B 108.4 . . ?
C19 C18 C17 109.8(2) . . ?
C19 C18 H18A 109.7 . . ?
C17 C18 H18A 109.7 . . ?
C19 C18 H18B 109.7 . . ?
C17 C18 H18B 109.7 . . ?
H18A C18 H18B 108.2 . . ?
C20 C19 C18 111.1(2) . . ?
C20 C19 H19A 109.4 . . ?
C18 C19 H19A 109.4 . . ?
C20 C19 H19B 109.4 . . ?
C18 C19 H19B 109.4 . . ?
H19A C19 H19B 108.0 . . ?
O5 C20 C19 110.9(2) . . ?
O5 C20 H20A 109.5 . . ?
C19 C20 H20A 109.5 . . ?
O5 C20 H20B 109.5 . . ?
C19 C20 H20B 109.5 . . ?
H20A C20 H20B 108.0 . . ?

loop_
_geom_bond_atom_site_label_1
_geom_bond_atom_site_label_2
_geom_bond_distance
_geom_bond_site_symmetry_2
_geom_bond_publ_flag
O1 C12 1.204(3) . ?
O2 C12 1.328(3) . ?
O2 C13 1.452(3) . ?
O3 C14 1.204(3) . ?
O4 C14 1.337(3) . ?
O4 C15 1.445(3) . ?
O5 C16 1.421(3) . ?
O5 C20 1.447(3) . ?
N1 N2 1.337(3) . ?
N1 C5 1.365(3) . ?
N1 C16 1.467(3) . ?
N2 C3 1.342(3) . ?
C3 C4 1.405(3) . ?
C3 C14 1.479(3) . ?
C4 C5 1.384(3) . ?
C4 C6 1.493(3) . ?
C5 C12 1.473(3) . ?
C6 C11 1.377(3) . ?
C6 C7 1.385(3) . ?
C7 C8 1.388(3) . ?
C7 H7 0.9500 . ?
C8 C9 1.382(4) . ?
C8 H8 0.9500 . ?
C9 C10 1.378(4) . ?
C9 H9 0.9500 . ?
C10 C11 1.386(4) . ?
C10 H10 0.9500 . ?
C11 H11 0.9500 . ?
C13 H13A 0.9800 . ?
C13 H13B 0.9800 . ?
C13 H13C 0.9800 . ?
C15 H15A 0.9800 . ?
C15 H15B 0.9800 . ?
C15 H15C 0.9800 . ?
C16 C17 1.494(4) . ?
C16 H16 1.0000 . ?
C17 C18 1.529(4) . ?
C17 H17A 0.9900 . ?
C17 H17B 0.9900 . ?
C18 C19 1.528(4) . ?
C18 H18A 0.9900 . ?
C18 H18B 0.9900 . ?
C19 C20 1.486(4) . ?
C19 H19A 0.9900 . ?
C19 H19B 0.9900 . ?
C20 H20A 0.9900 . ?
C20 H20B 0.9900 . ?

loop_
_cod_related_entry_id
_cod_related_entry_database
_cod_related_entry_code
1 ChemSpider 30652940
